data_2235702
loop_
_publ_author_name
'Zaghary, Wafaa A.'
'Al-Wabli, Reem I.'
'Ng, Seik Weng'

_publ_section_title
;
 3-Ethoxymethyl-1,4-dihydroquinolin-4-one
;
_journal_coeditor_code XU5578
_journal_issue 7
_journal_name_full 'Acta Crystallographica Section E'
_journal_page_first o2234
_journal_paper_doi 10.1107/S1600536812028383
_journal_volume 68
_journal_year 2012
_chemical_formula_iupac 'C12 H13 N O2'
_chemical_formula_moiety 'C12 H13 N O2'
_chemical_formula_sum 'C12 H13 N O2'
_chemical_formula_weight 203.23
_chemical_name_systematic
;
3-Ethoxymethyl-1,4-dihydroquinolin-4-one
;
_space_group_IT_number 33
_symmetry_cell_setting orthorhombic
_symmetry_space_group_name_Hall 'P 2c -2n'
_symmetry_space_group_name_H-M 'P n a 21'
_atom_sites_solution_hydrogens geom
_atom_sites_solution_primary direct
_atom_sites_solution_secondary difmap
_audit_creation_method SHELXL97
_cell_angle_alpha 90.00
_cell_angle_beta 90.00
_cell_angle_gamma 90.00
_cell_formula_units_Z 4
_cell_length_a 18.179(3)
_cell_length_b 12.4052(16)
_cell_length_c 4.4529(5)
_cell_measurement_reflns_used 568
_cell_measurement_temperature 100(2)
_cell_measurement_theta_max 27.4749
_cell_measurement_theta_min 2.7725
_cell_volume 1004.2(2)
_computing_cell_refinement 'CrysAlis PRO (Agilent, 2012)'
_computing_data_collection 'CrysAlis PRO (Agilent, 2012)'
_computing_data_reduction 'CrysAlis PRO (Agilent, 2012)'
_computing_molecular_graphics 'X-SEED (Barbour, 2001)'
_computing_publication_material 'publCIF (Westrip, 2010)'
_computing_structure_refinement 'SHELXL97 (Sheldrick, 2008)'
_computing_structure_solution 'SHELXS97 (Sheldrick, 2008)'
_diffrn_ambient_temperature 100(2)
_diffrn_detector_area_resol_mean 10.4041
_diffrn_measured_fraction_theta_full 0.998
_diffrn_measured_fraction_theta_max 0.998
_diffrn_measurement_device_type 'Agilent SuperNova Dual diffractometer with an Atlas detector'
_diffrn_measurement_method \w
_diffrn_radiation_monochromator mirror
_diffrn_radiation_source 'SuperNova (Mo) X-ray Source'
_diffrn_radiation_type MoK\a
_diffrn_radiation_wavelength 0.71073
_diffrn_reflns_av_R_equivalents 0.0683
_diffrn_reflns_av_sigmaI/netI 0.0907
_diffrn_reflns_limit_h_max 19
_diffrn_reflns_limit_h_min -23
_diffrn_reflns_limit_k_max 16
_diffrn_reflns_limit_k_min -9
_diffrn_reflns_limit_l_max 4
_diffrn_reflns_limit_l_min -5
_diffrn_reflns_number 3157
_diffrn_reflns_theta_full 27.53
_diffrn_reflns_theta_max 27.53
_diffrn_reflns_theta_min 2.78
_diffrn_standards_decay_% 0
_diffrn_standards_interval_count 0
_diffrn_standards_interval_time 0
_diffrn_standards_number 0
_exptl_absorpt_coefficient_mu 0.092
_exptl_absorpt_correction_T_max 0.9972
_exptl_absorpt_correction_T_min 0.9685
_exptl_absorpt_correction_type multi-scan
_exptl_absorpt_process_details '(CrysAlis PRO; Agilent, 2012)'
_exptl_crystal_colour colourless
_exptl_crystal_density_diffrn 1.344
_exptl_crystal_density_method 'not measured'
_exptl_crystal_description prism
_exptl_crystal_F_000 432
_exptl_crystal_size_max 0.35
_exptl_crystal_size_mid 0.05
_exptl_crystal_size_min 0.03
_refine_diff_density_max 0.243
_refine_diff_density_min -0.240
_refine_ls_extinction_method none
_refine_ls_goodness_of_fit_ref 1.013
_refine_ls_hydrogen_treatment mixed
_refine_ls_matrix_type full
_refine_ls_number_parameters 140
_refine_ls_number_reflns 1306
_refine_ls_number_restraints 1
_refine_ls_restrained_S_all 1.013
_refine_ls_R_factor_all 0.0947
_refine_ls_R_factor_gt 0.0553
_refine_ls_shift/su_max 0.001
_refine_ls_shift/su_mean 0.001
_refine_ls_structure_factor_coef Fsqd
_refine_ls_weighting_details 'calc w = 1/[\s^2^(Fo^2^)+(0.0411P)^2^] where P=(Fo^2^+2Fc^2^)/3'
_refine_ls_weighting_scheme calc
_refine_ls_wR_factor_gt 0.0968
_refine_ls_wR_factor_ref 0.1161
_reflns_number_gt 913
_reflns_number_total 1306
_reflns_threshold_expression I>2\s(I)
_cod_data_source_file xu5578.cif
_cod_data_source_block I
_cod_database_code 2235702
_cod_database_fobs_code 2235702

loop_
_symmetry_equiv_pos_as_xyz
'x, y, z'
'-x, -y, z+1/2'
'x+1/2, -y+1/2, z'
'-x+1/2, y+1/2, z+1/2'

loop_
_atom_site_type_symbol
_atom_site_label
_atom_site_fract_x
_atom_site_fract_y
_atom_site_fract_z
_atom_site_U_iso_or_equiv
_atom_site_adp_type
_atom_site_calc_flag
_atom_site_refinement_flags
_atom_site_occupancy
_atom_site_symmetry_multiplicity
O O1 0.27733(13) 0.81501(17) 0.7508(6) 0.0265(6) Uani d . 1 1
O O2 0.09593(14) 0.90044(19) 0.8715(5) 0.0280(6) Uani d . 1 1
N N1 0.25633(17) 1.1355(2) 0.5678(7) 0.0225(7) Uani d . 1 1
C C1 0.3120(2) 1.0792(3) 0.4303(7) 0.0197(8) Uani d . 1 1
C C2 0.3589(2) 1.1317(3) 0.2279(8) 0.0225(8) Uani d . 1 1
H H2 0.3530 1.2064 0.1877 0.027 Uiso calc R 1 1
C C3 0.4137(2) 1.0741(3) 0.0880(8) 0.0247(9) Uani d . 1 1
H H3 0.4458 1.1096 -0.0481 0.030 Uiso calc R 1 1
C C4 0.4227(2) 0.9630(3) 0.1440(7) 0.0242(9) Uani d . 1 1
H H4 0.4602 0.9235 0.0441 0.029 Uiso calc R 1 1
C C5 0.3768(2) 0.9127(3) 0.3447(8) 0.0237(8) Uani d . 1 1
H H5 0.3836 0.8382 0.3852 0.028 Uiso calc R 1 1
C C6 0.3200(2) 0.9685(3) 0.4915(7) 0.0197(8) Uani d . 1 1
C C7 0.2704(2) 0.9143(2) 0.6992(8) 0.0206(8) Uani d . 1 1
C C8 0.2146(2) 0.9797(3) 0.8361(7) 0.0216(8) Uani d . 1 1
C C9 0.2103(2) 1.0867(3) 0.7638(8) 0.0224(8) Uani d . 1 1
H H9 0.1731 1.1290 0.8562 0.027 Uiso calc R 1 1
C C10 0.1592(2) 0.9320(3) 1.0447(8) 0.0241(8) Uani d . 1 1
H H10A 0.1803 0.8685 1.1481 0.029 Uiso calc R 1 1
H H10B 0.1448 0.9856 1.1986 0.029 Uiso calc R 1 1
C C11 0.0402(2) 0.8545(3) 1.0569(10) 0.0352(10) Uani d . 1 1
H H11A 0.0247 0.9072 1.2113 0.042 Uiso calc R 1 1
H H11B 0.0596 0.7898 1.1601 0.042 Uiso calc R 1 1
C C12 -0.0242(2) 0.8243(3) 0.8626(10) 0.0373(11) Uani d . 1 1
H H12A -0.0630 0.7929 0.9877 0.056 Uiso calc R 1 1
H H12B -0.0085 0.7715 0.7120 0.056 Uiso calc R 1 1
H H12C -0.0431 0.8888 0.7616 0.056 Uiso calc R 1 1
H H1 0.245(2) 1.209(3) 0.503(10) 0.055(13) Uiso d . 1 1

loop_
_atom_site_aniso_label
_atom_site_aniso_U_11
_atom_site_aniso_U_22
_atom_site_aniso_U_33
_atom_site_aniso_U_12
_atom_site_aniso_U_13
_atom_site_aniso_U_23
O1 0.0336(16) 0.0153(11) 0.0306(13) -0.0011(11) 0.0012(14) 0.0050(12)
O2 0.0230(15) 0.0297(13) 0.0313(14) -0.0058(11) 0.0033(13) 0.0058(12)
N1 0.0239(18) 0.0165(13) 0.0271(16) -0.0001(13) -0.0047(15) 0.0019(14)
C1 0.021(2) 0.0180(16) 0.0205(17) -0.0020(16) -0.0043(15) -0.0005(15)
C2 0.025(2) 0.0178(15) 0.0246(17) -0.0028(15) -0.0051(19) 0.0070(17)
C3 0.024(2) 0.0262(18) 0.0240(17) -0.0048(17) -0.0032(18) 0.0027(17)
C4 0.021(2) 0.0256(19) 0.026(2) 0.0002(16) -0.0016(17) -0.0012(16)
C5 0.030(2) 0.0197(16) 0.0212(17) 0.0015(16) -0.0048(18) 0.0027(17)
C6 0.024(2) 0.0180(16) 0.0174(17) -0.0051(15) -0.0062(15) 0.0007(15)
C7 0.020(2) 0.0183(15) 0.0230(18) -0.0038(15) -0.0057(16) 0.0024(17)
C8 0.025(2) 0.0195(16) 0.0206(17) -0.0024(15) -0.0062(17) 0.0022(16)
C9 0.024(2) 0.0202(16) 0.0225(17) 0.0029(15) -0.0022(18) -0.0017(17)
C10 0.027(2) 0.0228(17) 0.0222(17) 0.0001(16) -0.0001(18) 0.0001(17)
C11 0.039(3) 0.028(2) 0.038(2) -0.0043(19) 0.016(2) 0.002(2)
C12 0.025(2) 0.033(2) 0.054(3) -0.0017(17) 0.013(2) 0.006(2)

loop_
_atom_type_symbol
_atom_type_description
_atom_type_scat_dispersion_real
_atom_type_scat_dispersion_imag
_atom_type_scat_source
C C 0.0033 0.0000 'International Tables Vol C Tables 4.2.6.8 and 6.1.1.4'
H H 0.0000 0.0000 'International Tables Vol C Tables 4.2.6.8 and 6.1.1.4'
N N 0.0061 0.0000 'International Tables Vol C Tables 4.2.6.8 and 6.1.1.4'
O O 0.0106 0.0000 'International Tables Vol C Tables 4.2.6.8 and 6.1.1.4'

loop_
_geom_angle_atom_site_label_1
_geom_angle_atom_site_label_2
_geom_angle_atom_site_label_3
_geom_angle
C11 O2 C10 111.4(3)
C9 N1 C1 121.1(3)
C9 N1 H1 119(3)
C1 N1 H1 120(3)
N1 C1 C2 119.9(3)
N1 C1 C6 119.1(3)
C2 C1 C6 120.9(3)
C3 C2 C1 119.4(3)
C3 C2 H2 120.3
C1 C2 H2 120.3
C2 C3 C4 120.8(3)
C2 C3 H3 119.6
C4 C3 H3 119.6
C5 C4 C3 119.2(3)
C5 C4 H4 120.4
C3 C4 H4 120.4
C4 C5 C6 121.7(3)
C4 C5 H5 119.1
C6 C5 H5 119.1
C5 C6 C1 117.9(3)
C5 C6 C7 121.6(3)
C1 C6 C7 120.6(3)
O1 C7 C8 123.1(3)
O1 C7 C6 120.4(3)
C8 C7 C6 116.5(3)
C9 C8 C7 119.3(3)
C9 C8 C10 119.5(3)
C7 C8 C10 121.2(3)
N1 C9 C8 123.4(3)
N1 C9 H9 118.3
C8 C9 H9 118.3
O2 C10 C8 108.3(3)
O2 C10 H10A 110.0
C8 C10 H10A 110.0
O2 C10 H10B 110.0
C8 C10 H10B 110.0
H10A C10 H10B 108.4
O2 C11 C12 108.6(3)
O2 C11 H11A 110.0
C12 C11 H11A 110.0
O2 C11 H11B 110.0
C12 C11 H11B 110.0
H11A C11 H11B 108.3
C11 C12 H12A 109.5
C11 C12 H12B 109.5
H12A C12 H12B 109.5
C11 C12 H12C 109.5
H12A C12 H12C 109.5
H12B C12 H12C 109.5

loop_
_geom_bond_atom_site_label_1
_geom_bond_atom_site_label_2
_geom_bond_distance
O1 C7 1.260(4)
O2 C11 1.425(4)
O2 C10 1.439(4)
N1 C9 1.352(4)
N1 C1 1.373(5)
N1 H1 0.98(4)
C1 C2 1.402(5)
C1 C6 1.408(4)
C2 C3 1.374(5)
C2 H2 0.9500
C3 C4 1.410(5)
C3 H3 0.9500
C4 C5 1.373(5)
C4 H4 0.9500
C5 C6 1.404(5)
C5 H5 0.9500
C6 C7 1.456(5)
C7 C8 1.434(5)
C8 C9 1.369(4)
C8 C10 1.494(5)
C9 H9 0.9500
C10 H10A 0.9900
C10 H10B 0.9900
C11 C12 1.504(6)
C11 H11A 0.9900
C11 H11B 0.9900
C12 H12A 0.9800
C12 H12B 0.9800
C12 H12C 0.9800

loop_
_geom_hbond_atom_site_label_D
_geom_hbond_atom_site_label_H
_geom_hbond_atom_site_label_A
_geom_hbond_site_symmetry_A
_geom_hbond_distance_DH
_geom_hbond_distance_HA
_geom_hbond_distance_DA
_geom_hbond_angle_DHA
N1 H1 O1 4_554 0.98(4) 1.78(4) 2.707(3) 157(4)

loop_
_geom_torsion_atom_site_label_1
_geom_torsion_atom_site_label_2
_geom_torsion_atom_site_label_3
_geom_torsion_atom_site_label_4
_geom_torsion
C9 N1 C1 C2 180.0(3)
C9 N1 C1 C6 1.2(5)
N1 C1 C2 C3 -178.9(3)
C6 C1 C2 C3 -0.2(5)
C1 C2 C3 C4 0.5(5)
C2 C3 C4 C5 -1.0(5)
C3 C4 C5 C6 1.3(5)
C4 C5 C6 C1 -0.9(5)
C4 C5 C6 C7 178.6(3)
N1 C1 C6 C5 179.2(3)
C2 C1 C6 C5 0.4(5)
N1 C1 C6 C7 -0.4(5)
C2 C1 C6 C7 -179.2(3)
C5 C6 C7 O1 -0.3(5)
C1 C6 C7 O1 179.2(3)
C5 C6 C7 C8 179.9(3)
C1 C6 C7 C8 -0.6(5)
O1 C7 C8 C9 -179.0(3)
C6 C7 C8 C9 0.8(5)
O1 C7 C8 C10 -1.9(5)
C6 C7 C8 C10 177.9(3)
C1 N1 C9 C8 -1.0(5)
C7 C8 C9 N1 -0.1(5)
C10 C8 C9 N1 -177.2(3)
C11 O2 C10 C8 -179.7(3)
C9 C8 C10 O2 85.7(4)
C7 C8 C10 O2 -91.5(4)
C10 O2 C11 C12 179.6(3)

loop_
_cod_related_entry_id
_cod_related_entry_database
_cod_related_entry_code
1 ChemSpider 30657928
